data_4508698
loop_
_publ_author_name
'Fridman, N.'
'Speiser, S.'
'Kaftory, M.'

_publ_section_title
;
 Structures and Chromogenic Properties of Bisimidazole Derivatives
;
_journal_issue 7
_journal_name_full 'Crystal Growth &amp; Design'
_journal_page_first 1653
_journal_paper_doi 10.1021/cg060107j
_journal_volume 6
_journal_year 2006
_chemical_formula_moiety 'C34 H24 N4 S, 2(C2 H3 N), 2(H2 O)'
_chemical_formula_sum 'C38 H34 N6 O2 S'
_chemical_formula_weight 638.77
_chemical_name_systematic
;
 Imidazole, 2,2'-(2,5-thiophenediyl)bis[4,5-diphenyl]-(8CI)
;
_space_group_IT_number 15
_symmetry_cell_setting monoclinic
_symmetry_space_group_name_Hall '-C 2yc'
_symmetry_space_group_name_H-M 'C 1 2/c 1'
_atom_sites_solution_hydrogens geom
_atom_sites_solution_primary direct
_atom_sites_solution_secondary difmap
_audit_creation_method SHELXL-97
_cell_angle_alpha 90.00
_cell_angle_beta 99.89(2)
_cell_angle_gamma 90.00
_cell_formula_units_Z 8
_cell_length_a 20.254(4)
_cell_length_b 11.561(2)
_cell_length_c 30.395(6)
_cell_measurement_reflns_used 5971
_cell_measurement_temperature 230(2)
_cell_measurement_theta_max 25.96
_cell_measurement_theta_min 1.36
_cell_volume 7011(2)
_computing_cell_refinement 'Denzo SMN (Otwinowski & Minor 1997)'
_computing_data_collection 'Collect (Nonius, 2000)'
_computing_data_reduction 'Denzo SMN (Otwinowski & Minor 1997)'
_computing_molecular_graphics 'Ortep-3 for Windows (Farrugia, 1999)'
_computing_structure_refinement 'SHELXL-97 (Sheldrick, 1997)'
_computing_structure_solution 'SHELXS-97 (Sheldrick, 1997)'
_diffrn_ambient_temperature 293(2)
_diffrn_detector_area_resol_mean 95
_diffrn_measured_fraction_theta_full 0.998
_diffrn_measured_fraction_theta_max 0.998
_diffrn_measurement_device_type KappaCCD
_diffrn_measurement_method 'phi scan & omega scan'
_diffrn_radiation_monochromator graphite
_diffrn_radiation_source 'fine-focus sealed tube'
_diffrn_radiation_type MoK\a
_diffrn_radiation_wavelength 0.71073
_diffrn_reflns_av_R_equivalents 0.0750
_diffrn_reflns_av_sigmaI/netI 0.0715
_diffrn_reflns_limit_h_max 24
_diffrn_reflns_limit_h_min 0
_diffrn_reflns_limit_k_max 13
_diffrn_reflns_limit_k_min 0
_diffrn_reflns_limit_l_max 35
_diffrn_reflns_limit_l_min -36
_diffrn_reflns_number 6184
_diffrn_reflns_theta_full 25.05
_diffrn_reflns_theta_max 25.05
_diffrn_reflns_theta_min 1.36
_diffrn_standards_decay_% none
_diffrn_standards_interval_count none
_diffrn_standards_interval_time none
_diffrn_standards_number none
_exptl_absorpt_coefficient_mu 0.134
_exptl_absorpt_correction_type none
_exptl_absorpt_process_details none
_exptl_crystal_colour yellow
_exptl_crystal_density_diffrn 1.210
_exptl_crystal_density_meas ?
_exptl_crystal_density_method 'not measured'
_exptl_crystal_description needle
_exptl_crystal_F_000 2688
_exptl_crystal_size_max 0.54
_exptl_crystal_size_mid 0.15
_exptl_crystal_size_min 0.09
_refine_diff_density_max 0.234
_refine_diff_density_min -0.289
_refine_diff_density_rms 0.056
_refine_ls_extinction_coef 0.0036(4)
_refine_ls_extinction_expression Fc^*^=kFc[1+0.001xFc^2^\l^3^/sin(2\q)]^-1/4^
_refine_ls_extinction_method SHELXL
_refine_ls_goodness_of_fit_ref 0.976
_refine_ls_hydrogen_treatment mixed
_refine_ls_matrix_type full
_refine_ls_number_parameters 468
_refine_ls_number_reflns 6184
_refine_ls_number_restraints 4
_refine_ls_restrained_S_all 0.976
_refine_ls_R_factor_all 0.0948
_refine_ls_R_factor_gt 0.0516
_refine_ls_shift/su_max 0.001
_refine_ls_shift/su_mean 0.000
_refine_ls_structure_factor_coef Fsqd
_refine_ls_weighting_details 'calc w=1/[\s^2^(Fo^2^)+(0.0734P)^2^+0.0000P] where P=(Fo^2^+2Fc^2^)/3'
_refine_ls_weighting_scheme calc
_refine_ls_wR_factor_gt 0.1192
_refine_ls_wR_factor_ref 0.1327
_reflns_number_gt 3828
_reflns_number_total 6184
_reflns_threshold_expression >2sigma(I)
_cod_data_source_file cg060107jsup2.cif
_cod_data_source_block natalia58
_cod_depositor_comments
;
The following automatic conversions were performed:

'_exptl_crystal_density_meas' value 'none' was changed to '?' - the
value is perceived as not measured.

Automatic conversion script
Id: cif_fix_values 3008 2015-01-20 13:52:24Z robertas 
;
_cod_original_sg_symbol_H-M 'C 2/c'
_cod_database_code 4508698

loop_
_symmetry_equiv_pos_as_xyz
'x, y, z'
'-x, y, -z+1/2'
'x+1/2, y+1/2, z'
'-x+1/2, y+1/2, -z+1/2'
'-x, -y, -z'
'x, -y, z-1/2'
'-x+1/2, -y+1/2, -z'
'x+1/2, -y+1/2, z-1/2'

loop_
_atom_site_label
_atom_site_type_symbol
_atom_site_fract_x
_atom_site_fract_y
_atom_site_fract_z
_atom_site_U_iso_or_equiv
_atom_site_adp_type
_atom_site_occupancy
_atom_site_symmetry_multiplicity
_atom_site_calc_flag
_atom_site_refinement_flags
S1A S 1.0000 0.56840(7) 0.7500 0.0425(2) Uani 1 2 d S
N1A N 0.87720(8) 0.52914(16) 0.67620(5) 0.0414(5) Uani 1 1 d .
N2A N 0.83532(8) 0.70616(18) 0.67636(5) 0.0403(4) Uani 1 1 d .
H2NA H 0.8319 0.7781 0.6829 0.047(7) Uiso 1 1 calc R
C1A C 0.72664(10) 0.6960(2) 0.62443(6) 0.0419(6) Uani 1 1 d .
C2A C 0.72592(11) 0.8079(2) 0.60882(7) 0.0483(6) Uani 1 1 d .
H2A H 0.7655 0.8504 0.6123 0.045(6) Uiso 1 1 calc R
C3A C 0.66613(13) 0.8577(3) 0.58793(8) 0.0619(7) Uani 1 1 d .
H3A H 0.6658 0.9340 0.5781 0.054(7) Uiso 1 1 calc R
C4A C 0.60764(13) 0.7954(3) 0.58164(8) 0.0674(8) Uani 1 1 d .
H4A H 0.5679 0.8288 0.5674 0.076(8) Uiso 1 1 calc R
C5A C 0.60828(12) 0.6840(3) 0.59650(9) 0.0676(8) Uani 1 1 d .
H5A H 0.5689 0.6409 0.5920 0.069(8) Uiso 1 1 calc R
C6A C 0.66691(11) 0.6349(3) 0.61820(8) 0.0560(7) Uani 1 1 d .
H6A H 0.6664 0.5596 0.6288 0.059(8) Uiso 1 1 calc R
C7A C 0.78905(10) 0.6427(2) 0.64759(6) 0.0382(5) Uani 1 1 d .
C8A C 0.81551(10) 0.5329(2) 0.64787(6) 0.0386(5) Uani 1 1 d .
C9A C 0.79044(10) 0.4274(2) 0.62322(7) 0.0405(5) Uani 1 1 d .
C10A C 0.75475(11) 0.4309(2) 0.57964(7) 0.0520(6) Uani 1 1 d .
H10A H 0.7458 0.5016 0.5653 0.060(7) Uiso 1 1 calc R
C11A C 0.73277(12) 0.3297(2) 0.55782(8) 0.0626(7) Uani 1 1 d .
H11A H 0.7092 0.3332 0.5288 0.089(9) Uiso 1 1 calc R
C12A C 0.74502(12) 0.2240(3) 0.57809(9) 0.0644(7) Uani 1 1 d .
H12A H 0.7293 0.1567 0.5631 0.080(9) Uiso 1 1 calc R
C13A C 0.78089(12) 0.2185(2) 0.62106(9) 0.0611(7) Uani 1 1 d .
H13A H 0.7899 0.1473 0.6350 0.067(8) Uiso 1 1 calc R
C14A C 0.80326(11) 0.3193(2) 0.64321(8) 0.0490(6) Uani 1 1 d .
H14A H 0.8274 0.3149 0.6721 0.079(9) Uiso 1 1 calc R
C15A C 0.88692(10) 0.6358(2) 0.69252(6) 0.0384(5) Uani 1 1 d .
C16A C 0.94695(10) 0.67157(19) 0.72317(7) 0.0405(5) Uani 1 1 d .
C17A C 0.96985(12) 0.7795(2) 0.73449(9) 0.0619(7) Uani 1 1 d .
H17A H 0.9481 0.8465 0.7230 0.083(9) Uiso 1 1 calc R
S1B S 1.0000 0.06999(7) 0.7500 0.0519(3) Uani 1 2 d S
N1B N 0.93562(8) 0.03129(16) 0.65111(5) 0.0433(5) Uani 1 1 d .
N2B N 0.95354(8) 0.20802(17) 0.62796(5) 0.0392(4) Uani 1 1 d .
H2NB H 0.9643 0.2800 0.6289 0.041(7) Uiso 1 1 calc R
C1B C 0.92922(10) 0.1994(2) 0.54580(6) 0.0404(5) Uani 1 1 d .
C2B C 0.91155(12) 0.3148(2) 0.53930(7) 0.0514(6) Uani 1 1 d .
H2B H 0.8963 0.3557 0.5619 0.062(7) Uiso 1 1 calc R
C3B C 0.91633(13) 0.3697(3) 0.49944(8) 0.0665(8) Uani 1 1 d .
H3B H 0.9049 0.4474 0.4956 0.073(9) Uiso 1 1 calc R
C4B C 0.93785(14) 0.3095(3) 0.46567(8) 0.0743(9) Uani 1 1 d .
H4B H 0.9415 0.3466 0.4391 0.083(9) Uiso 1 1 calc R
C5B C 0.95396(13) 0.1944(3) 0.47112(8) 0.0714(9) Uani 1 1 d .
H5B H 0.9673 0.1529 0.4479 0.085(9) Uiso 1 1 calc R
C6B C 0.95034(11) 0.1402(3) 0.51125(7) 0.0543(7) Uani 1 1 d .
H6B H 0.9623 0.0627 0.5150 0.044(7) Uiso 1 1 calc R
C7B C 0.93111(10) 0.14429(19) 0.58998(6) 0.0369(5) Uani 1 1 d .
C8B C 0.92007(10) 0.03466(19) 0.60453(6) 0.0399(5) Uani 1 1 d .
C9B C 0.89638(10) -0.0713(2) 0.58009(6) 0.0405(5) Uani 1 1 d .
C10B C 0.85278(11) -0.0689(2) 0.53922(7) 0.0499(6) Uani 1 1 d .
H10B H 0.8373 0.0017 0.5269 0.056(7) Uiso 1 1 calc R
C11B C 0.83238(13) -0.1707(2) 0.51690(8) 0.0585(7) Uani 1 1 d .
H11B H 0.8040 -0.1679 0.4894 0.091(9) Uiso 1 1 calc R
C12B C 0.85368(13) -0.2757(2) 0.53508(8) 0.0584(7) Uani 1 1 d .
H12B H 0.8395 -0.3436 0.5200 0.074(8) Uiso 1 1 calc R
C13B C 0.89595(12) -0.2804(2) 0.57557(7) 0.0516(6) Uani 1 1 d .
H13B H 0.9105 -0.3515 0.5879 0.052(7) Uiso 1 1 calc R
C14B C 0.91687(11) -0.1791(2) 0.59795(7) 0.0442(6) Uani 1 1 d .
H14B H 0.9452 -0.1831 0.6255 0.069(8) Uiso 1 1 calc R
C15B C 0.95550(11) 0.1372(2) 0.66350(6) 0.0414(5) Uani 1 1 d .
C16B C 0.97860(11) 0.17235(19) 0.70954(6) 0.0427(6) Uani 1 1 d .
C17B C 0.98762(16) 0.2794(2) 0.72675(7) 0.0753(9) Uani 1 1 d .
H17B H 0.9786 0.3465 0.7099 0.102(10) Uiso 1 1 calc R
O1 O 0.66806(10) 0.44496(17) 0.80417(7) 0.0616(5) Uani 1 1 d D
H1C H 0.6785(15) 0.497(2) 0.7877(9) 0.100(12) Uiso 1 1 d D
H1D H 0.6389(15) 0.474(3) 0.8185(11) 0.147(16) Uiso 1 1 d D
O2 O 0.48402(11) -0.05479(16) 0.63385(6) 0.0579(5) Uani 1 1 d D
H2C H 0.5182(13) -0.014(3) 0.6406(12) 0.129(15) Uiso 1 1 d D
H2D H 0.4547(11) -0.025(2) 0.6469(8) 0.081(10) Uiso 1 1 d D
N1 N 0.6907(2) 0.6446(4) 0.74652(12) 0.1378(14) Uani 1 1 d .
N2 N 0.58890(18) 0.1215(4) 0.65643(11) 0.1256(13) Uani 1 1 d .
C20 C 0.6791(2) 0.7369(4) 0.73284(12) 0.1015(12) Uani 1 1 d .
C21 C 0.6633(2) 0.8518(4) 0.71636(13) 0.1241(14) Uani 1 1 d .
H21A H 0.6350 0.8476 0.6877 0.186 Uiso 1 1 calc R
H21B H 0.7040 0.8918 0.7136 0.186 Uiso 1 1 calc R
H21C H 0.6405 0.8927 0.7368 0.186 Uiso 1 1 calc R
C22 C 0.6077(2) 0.2101(4) 0.66520(12) 0.1069(13) Uani 1 1 d .
C23 C 0.6319(3) 0.3257(4) 0.67607(18) 0.182(2) Uani 1 1 d .
H23A H 0.6653 0.3238 0.7026 0.272 Uiso 1 1 calc R
H23B H 0.5953 0.3739 0.6811 0.272 Uiso 1 1 calc R
H23C H 0.6511 0.3565 0.6518 0.272 Uiso 1 1 calc R

loop_
_atom_site_aniso_label
_atom_site_aniso_U_11
_atom_site_aniso_U_22
_atom_site_aniso_U_33
_atom_site_aniso_U_23
_atom_site_aniso_U_13
_atom_site_aniso_U_12
S1A 0.0449(5) 0.0341(5) 0.0429(4) 0.000 -0.0080(3) 0.000
N1A 0.0379(10) 0.0381(12) 0.0442(10) -0.0003(9) -0.0044(7) -0.0013(8)
N2A 0.0392(10) 0.0382(13) 0.0411(10) -0.0010(9) -0.0001(8) 0.0012(9)
C1A 0.0339(12) 0.0537(17) 0.0362(11) -0.0045(11) 0.0008(8) 0.0026(11)
C2A 0.0450(14) 0.0497(17) 0.0473(13) 0.0025(12) -0.0005(10) 0.0039(12)
C3A 0.0628(18) 0.064(2) 0.0539(15) 0.0077(14) -0.0026(12) 0.0200(14)
C4A 0.0431(16) 0.089(3) 0.0646(17) -0.0045(16) -0.0065(12) 0.0211(16)
C5A 0.0332(15) 0.089(3) 0.0772(18) -0.0077(17) -0.0008(12) 0.0028(15)
C6A 0.0385(14) 0.063(2) 0.0644(15) 0.0010(14) 0.0033(11) 0.0021(12)
C7A 0.0344(11) 0.0418(15) 0.0362(11) 0.0003(10) -0.0004(8) -0.0021(10)
C8A 0.0345(11) 0.0412(15) 0.0378(11) -0.0002(10) 0.0002(8) -0.0047(10)
C9A 0.0329(11) 0.0417(15) 0.0454(12) -0.0036(11) 0.0022(9) -0.0028(10)
C10A 0.0514(14) 0.0496(17) 0.0490(13) -0.0020(13) -0.0086(10) 0.0021(12)
C11A 0.0569(16) 0.064(2) 0.0581(15) -0.0120(14) -0.0145(12) 0.0004(13)
C12A 0.0541(16) 0.0500(19) 0.0823(19) -0.0166(16) -0.0077(13) -0.0038(14)
C13A 0.0586(16) 0.0449(18) 0.0752(18) 0.0028(14) -0.0012(13) -0.0026(13)
C14A 0.0457(13) 0.0448(17) 0.0528(14) 0.0012(12) -0.0019(10) -0.0034(11)
C15A 0.0358(12) 0.0366(14) 0.0397(11) 0.0050(10) -0.0018(9) 0.0013(10)
C16A 0.0402(12) 0.0347(14) 0.0425(12) 0.0025(10) -0.0044(9) 0.0002(10)
C17A 0.0572(15) 0.0323(16) 0.0835(18) 0.0012(13) -0.0238(12) 0.0050(13)
S1B 0.0788(6) 0.0346(5) 0.0354(4) 0.000 -0.0094(4) 0.000
N1B 0.0551(11) 0.0409(13) 0.0318(9) -0.0019(9) 0.0015(7) -0.0041(9)
N2B 0.0465(11) 0.0349(13) 0.0343(10) -0.0024(8) 0.0016(7) -0.0016(9)
C1B 0.0362(12) 0.0494(16) 0.0344(11) 0.0000(11) 0.0025(8) -0.0012(10)
C2B 0.0576(15) 0.0534(18) 0.0403(13) 0.0017(12) 0.0003(10) 0.0009(13)
C3B 0.0815(19) 0.063(2) 0.0502(16) 0.0202(14) -0.0017(13) -0.0025(16)
C4B 0.0736(19) 0.106(3) 0.0427(15) 0.0219(17) 0.0085(12) -0.0094(18)
C5B 0.0714(18) 0.103(3) 0.0440(15) 0.0058(16) 0.0224(12) 0.0066(17)
C6B 0.0505(14) 0.068(2) 0.0458(14) -0.0005(13) 0.0129(10) 0.0064(13)
C7B 0.0369(11) 0.0415(15) 0.0310(11) -0.0028(10) 0.0023(8) 0.0012(10)
C8B 0.0445(12) 0.0418(15) 0.0315(11) -0.0022(10) 0.0014(8) 0.0015(10)
C9B 0.0443(12) 0.0437(15) 0.0338(11) -0.0027(10) 0.0072(9) -0.0047(11)
C10B 0.0621(15) 0.0464(17) 0.0375(12) -0.0020(11) -0.0021(10) -0.0017(12)
C11B 0.0710(17) 0.059(2) 0.0407(13) -0.0087(13) -0.0025(11) -0.0108(14)
C12B 0.0783(18) 0.0495(18) 0.0477(14) -0.0134(13) 0.0116(12) -0.0161(14)
C13B 0.0651(16) 0.0412(16) 0.0500(14) -0.0026(12) 0.0142(11) -0.0033(13)
C14B 0.0492(13) 0.0488(16) 0.0345(11) -0.0027(11) 0.0072(10) -0.0038(11)
C15B 0.0516(13) 0.0397(15) 0.0309(11) 0.0030(11) 0.0008(9) 0.0016(11)
C16B 0.0564(14) 0.0362(15) 0.0333(11) 0.0024(10) 0.0012(9) 0.0025(11)
C17B 0.153(3) 0.0302(16) 0.0346(12) 0.0043(12) -0.0060(14) 0.0032(16)
O1 0.0642(12) 0.0488(13) 0.0722(12) 0.0036(10) 0.0129(9) -0.0004(10)
O2 0.0666(13) 0.0493(12) 0.0594(10) -0.0034(9) 0.0151(9) -0.0010(11)
N1 0.173(4) 0.141(4) 0.110(3) 0.035(3) 0.055(2) 0.002(3)
N2 0.147(3) 0.137(3) 0.101(2) -0.022(2) 0.044(2) -0.068(3)
C20 0.130(3) 0.114(4) 0.069(2) 0.006(2) 0.039(2) -0.005(3)
C21 0.162(4) 0.121(4) 0.101(3) 0.023(3) 0.056(3) 0.015(3)
C22 0.112(3) 0.129(4) 0.087(2) -0.004(2) 0.038(2) -0.050(3)
C23 0.189(5) 0.135(5) 0.245(6) -0.037(4) 0.105(5) -0.091(4)

loop_
_atom_type_symbol
_atom_type_description
_atom_type_scat_dispersion_real
_atom_type_scat_dispersion_imag
_atom_type_scat_source
S S 0.1246 0.1234 'International Tables Vol C Tables 4.2.6.8 and 6.1.1.4'
O O 0.0106 0.0060 'International Tables Vol C Tables 4.2.6.8 and 6.1.1.4'
C C 0.0033 0.0016 'International Tables Vol C Tables 4.2.6.8 and 6.1.1.4'
N N 0.0061 0.0033 'International Tables Vol C Tables 4.2.6.8 and 6.1.1.4'
H H 0.0000 0.0000 'International Tables Vol C Tables 4.2.6.8 and 6.1.1.4'

loop_
_geom_angle_atom_site_label_1
_geom_angle_atom_site_label_2
_geom_angle_atom_site_label_3
_geom_angle
_geom_angle_site_symmetry_1
_geom_angle_site_symmetry_3
C16A S1A C16A 91.87(15) 2_756 .
C15A N1A C8A 105.13(17) . .
C15A N2A C7A 108.04(19) . .
C15A N2A H2NA 126.0 . .
C7A N2A H2NA 126.0 . .
C2A C1A C6A 118.3(2) . .
C2A C1A C7A 121.0(2) . .
C6A C1A C7A 120.7(2) . .
C1A C2A C3A 120.2(2) . .
C1A C2A H2A 119.9 . .
C3A C2A H2A 119.9 . .
C4A C3A C2A 120.6(3) . .
C4A C3A H3A 119.7 . .
C2A C3A H3A 119.7 . .
C5A C4A C3A 119.4(2) . .
C5A C4A H4A 120.3 . .
C3A C4A H4A 120.3 . .
C4A C5A C6A 120.4(3) . .
C4A C5A H5A 119.8 . .
C6A C5A H5A 119.8 . .
C5A C6A C1A 121.1(3) . .
C5A C6A H6A 119.5 . .
C1A C6A H6A 119.5 . .
C8A C7A N2A 105.38(17) . .
C8A C7A C1A 133.62(19) . .
N2A C7A C1A 121.0(2) . .
C7A C8A N1A 109.89(18) . .
C7A C8A C9A 131.26(18) . .
N1A C8A C9A 118.82(19) . .
C14A C9A C10A 117.8(2) . .
C14A C9A C8A 119.87(19) . .
C10A C9A C8A 122.3(2) . .
C11A C10A C9A 120.2(2) . .
C11A C10A H10A 119.9 . .
C9A C10A H10A 119.9 . .
C12A C11A C10A 121.4(2) . .
C12A C11A H11A 119.3 . .
C10A C11A H11A 119.3 . .
C11A C12A C13A 119.4(3) . .
C11A C12A H12A 120.3 . .
C13A C12A H12A 120.3 . .
C12A C13A C14A 119.7(3) . .
C12A C13A H13A 120.1 . .
C14A C13A H13A 120.1 . .
C13A C14A C9A 121.5(2) . .
C13A C14A H14A 119.3 . .
C9A C14A H14A 119.3 . .
N1A C15A N2A 111.56(18) . .
N1A C15A C16A 123.67(19) . .
N2A C15A C16A 124.8(2) . .
C17A C16A C15A 129.4(2) . .
C17A C16A S1A 111.13(16) . .
C15A C16A S1A 119.46(17) . .
C16A C17A C17A 112.93(13) . 2_756
C16A C17A H17A 123.5 . .
C17A C17A H17A 123.5 2_756 .
C16B S1B C16B 92.28(15) . 2_756
C15B N1B C8B 105.51(17) . .
C15B N2B C7B 107.80(19) . .
C15B N2B H2NB 126.1 . .
C7B N2B H2NB 126.1 . .
C6B C1B C2B 118.3(2) . .
C6B C1B C7B 120.8(2) . .
C2B C1B C7B 120.60(19) . .
C3B C2B C1B 120.7(2) . .
C3B C2B H2B 119.7 . .
C1B C2B H2B 119.7 . .
C4B C3B C2B 120.1(3) . .
C4B C3B H3B 120.0 . .
C2B C3B H3B 120.0 . .
C3B C4B C5B 120.0(3) . .
C3B C4B H4B 120.0 . .
C5B C4B H4B 120.0 . .
C4B C5B C6B 119.8(3) . .
C4B C5B H5B 120.1 . .
C6B C5B H5B 120.1 . .
C1B C6B C5B 121.0(3) . .
C1B C6B H6B 119.5 . .
C5B C6B H6B 119.5 . .
C8B C7B N2B 105.79(17) . .
C8B C7B C1B 135.13(19) . .
N2B C7B C1B 118.9(2) . .
C7B C8B N1B 109.34(18) . .
C7B C8B C9B 131.58(17) . .
N1B C8B C9B 119.08(19) . .
C14B C9B C10B 117.7(2) . .
C14B C9B C8B 119.94(18) . .
C10B C9B C8B 122.3(2) . .
C11B C10B C9B 120.5(2) . .
C11B C10B H10B 119.7 . .
C9B C10B H10B 119.7 . .
C12B C11B C10B 120.5(2) . .
C12B C11B H11B 119.7 . .
C10B C11B H11B 119.7 . .
C11B C12B C13B 120.0(2) . .
C11B C12B H12B 120.0 . .
C13B C12B H12B 120.0 . .
C12B C13B C14B 119.9(3) . .
C12B C13B H13B 120.1 . .
C14B C13B H13B 120.1 . .
C13B C14B C9B 121.3(2) . .
C13B C14B H14B 119.4 . .
C9B C14B H14B 119.4 . .
N1B C15B N2B 111.57(18) . .
N1B C15B C16B 124.35(19) . .
N2B C15B C16B 124.1(2) . .
C17B C16B C15B 129.2(2) . .
C17B C16B S1B 110.94(16) . .
C15B C16B S1B 119.90(17) . .
C16B C17B C17B 112.92(13) . 2_756
C16B C17B H17B 123.5 . .
C17B C17B H17B 123.5 2_756 .
H1C O1 H1D 106(3) . .
H2C O2 H2D 106(3) . .
N1 C20 C21 178.6(4) . .
C20 C21 H21A 109.5 . .
C20 C21 H21B 109.5 . .
H21A C21 H21B 109.5 . .
C20 C21 H21C 109.5 . .
H21A C21 H21C 109.5 . .
H21B C21 H21C 109.5 . .
N2 C22 C23 179.3(6) . .
C22 C23 H23A 109.5 . .
C22 C23 H23B 109.5 . .
H23A C23 H23B 109.5 . .
C22 C23 H23C 109.5 . .
H23A C23 H23C 109.5 . .
H23B C23 H23C 109.5 . .

loop_
_geom_bond_atom_site_label_1
_geom_bond_atom_site_label_2
_geom_bond_distance
_geom_bond_site_symmetry_2
S1A C16A 1.715(2) 2_756
S1A C16A 1.715(2) .
N1A C15A 1.331(3) .
N1A C8A 1.391(2) .
N2A C15A 1.349(3) .
N2A C7A 1.378(3) .
N2A H2NA 0.8600 .
C1A C2A 1.378(3) .
C1A C6A 1.385(3) .
C1A C7A 1.472(3) .
C2A C3A 1.392(3) .
C2A H2A 0.9300 .
C3A C4A 1.372(4) .
C3A H3A 0.9300 .
C4A C5A 1.364(4) .
C4A H4A 0.9300 .
C5A C6A 1.378(3) .
C5A H5A 0.9300 .
C6A H6A 0.9300 .
C7A C8A 1.377(3) .
C8A C9A 1.476(3) .
C9A C14A 1.394(3) .
C9A C10A 1.396(3) .
C10A C11A 1.380(3) .
C10A H10A 0.9300 .
C11A C12A 1.371(4) .
C11A H11A 0.9300 .
C12A C13A 1.383(3) .
C12A H12A 0.9300 .
C13A C14A 1.383(3) .
C13A H13A 0.9300 .
C14A H14A 0.9300 .
C15A C16A 1.459(3) .
C16A C17A 1.354(3) .
C17A C17A 1.409(5) 2_756
C17A H17A 0.9300 .
S1B C16B 1.708(2) .
S1B C16B 1.708(2) 2_756
N1B C15B 1.323(3) .
N1B C8B 1.397(2) .
N2B C15B 1.351(3) .
N2B C7B 1.379(3) .
N2B H2NB 0.8600 .
C1B C6B 1.382(3) .
C1B C2B 1.386(3) .
C1B C7B 1.481(3) .
C2B C3B 1.386(3) .
C2B H2B 0.9300 .
C3B C4B 1.372(4) .
C3B H3B 0.9300 .
C4B C5B 1.373(4) .
C4B H4B 0.9300 .
C5B C6B 1.384(4) .
C5B H5B 0.9300 .
C6B H6B 0.9300 .
C7B C8B 1.373(3) .
C8B C9B 1.470(3) .
C9B C14B 1.394(3) .
C9B C10B 1.395(3) .
C10B C11B 1.386(3) .
C10B H10B 0.9300 .
C11B C12B 1.372(3) .
C11B H11B 0.9300 .
C12B C13B 1.374(3) .
C12B H12B 0.9300 .
C13B C14B 1.383(3) .
C13B H13B 0.9300 .
C14B H14B 0.9300 .
C15B C16B 1.455(3) .
C16B C17B 1.344(3) .
C17B C17B 1.416(5) 2_756
C17B H17B 0.9300 .
O1 H1C 0.836(18) .
O1 H1D 0.862(19) .
O2 H2C 0.835(18) .
O2 H2D 0.841(17) .
N1 C20 1.154(5) .
N2 C22 1.109(5) .
C20 C21 1.436(5) .
C21 H21A 0.9600 .
C21 H21B 0.9600 .
C21 H21C 0.9600 .
C22 C23 1.442(6) .
C23 H23A 0.9600 .
C23 H23B 0.9600 .
C23 H23C 0.9600 .

loop_
_geom_torsion_atom_site_label_1
_geom_torsion_atom_site_label_2
_geom_torsion_atom_site_label_3
_geom_torsion_atom_site_label_4
_geom_torsion
_geom_torsion_site_symmetry_1
_geom_torsion_site_symmetry_4
C6A C1A C2A C3A 0.8(3) . .
C7A C1A C2A C3A -178.51(19) . .
C1A C2A C3A C4A -1.6(4) . .
C2A C3A C4A C5A 0.7(4) . .
C3A C4A C5A C6A 0.9(4) . .
C4A C5A C6A C1A -1.7(4) . .
C2A C1A C6A C5A 0.8(3) . .
C7A C1A C6A C5A -179.9(2) . .
C15A N2A C7A C8A 0.3(2) . .
C15A N2A C7A C1A -179.97(18) . .
C2A C1A C7A C8A -142.7(2) . .
C6A C1A C7A C8A 38.0(3) . .
C2A C1A C7A N2A 37.7(3) . .
C6A C1A C7A N2A -141.6(2) . .
N2A C7A C8A N1A -0.3(2) . .
C1A C7A C8A N1A -179.9(2) . .
N2A C7A C8A C9A -178.4(2) . .
C1A C7A C8A C9A 1.9(4) . .
C15A N1A C8A C7A 0.1(2) . .
C15A N1A C8A C9A 178.51(17) . .
C7A C8A C9A C14A -146.5(2) . .
N1A C8A C9A C14A 35.5(3) . .
C7A C8A C9A C10A 34.7(3) . .
N1A C8A C9A C10A -143.3(2) . .
C14A C9A C10A C11A 0.6(3) . .
C8A C9A C10A C11A 179.5(2) . .
C9A C10A C11A C12A 0.2(4) . .
C10A C11A C12A C13A -0.9(4) . .
C11A C12A C13A C14A 0.7(4) . .
C12A C13A C14A C9A 0.1(4) . .
C10A C9A C14A C13A -0.8(3) . .
C8A C9A C14A C13A -179.7(2) . .
C8A N1A C15A N2A 0.1(2) . .
C8A N1A C15A C16A -178.43(19) . .
C7A N2A C15A N1A -0.3(2) . .
C7A N2A C15A C16A 178.2(2) . .
N1A C15A C16A C17A 164.0(2) . .
N2A C15A C16A C17A -14.4(4) . .
N1A C15A C16A S1A -15.2(3) . .
N2A C15A C16A S1A 166.40(16) . .
C16A S1A C16A C17A 0.31(14) 2_756 .
C16A S1A C16A C15A 179.7(2) 2_756 .
C15A C16A C17A C17A 179.9(3) . 2_756
S1A C16A C17A C17A -0.8(4) . 2_756
C6B C1B C2B C3B -1.3(3) . .
C7B C1B C2B C3B 173.4(2) . .
C1B C2B C3B C4B 0.9(4) . .
C2B C3B C4B C5B 0.8(4) . .
C3B C4B C5B C6B -1.9(4) . .
C2B C1B C6B C5B 0.1(3) . .
C7B C1B C6B C5B -174.5(2) . .
C4B C5B C6B C1B 1.5(4) . .
C15B N2B C7B C8B 0.1(2) . .
C15B N2B C7B C1B -175.36(18) . .
C6B C1B C7B C8B -36.4(4) . .
C2B C1B C7B C8B 149.0(2) . .
C6B C1B C7B N2B 137.4(2) . .
C2B C1B C7B N2B -37.2(3) . .
N2B C7B C8B N1B 0.0(2) . .
C1B C7B C8B N1B 174.3(2) . .
N2B C7B C8B C9B -179.7(2) . .
C1B C7B C8B C9B -5.4(4) . .
C15B N1B C8B C7B -0.1(2) . .
C15B N1B C8B C9B 179.69(19) . .
C7B C8B C9B C14B 150.7(2) . .
N1B C8B C9B C14B -29.0(3) . .
C7B C8B C9B C10B -30.1(3) . .
N1B C8B C9B C10B 150.2(2) . .
C14B C9B C10B C11B -1.7(3) . .
C8B C9B C10B C11B 179.0(2) . .
C9B C10B C11B C12B 1.3(4) . .
C10B C11B C12B C13B -0.5(4) . .
C11B C12B C13B C14B 0.1(4) . .
C12B C13B C14B C9B -0.6(3) . .
C10B C9B C14B C13B 1.4(3) . .
C8B C9B C14B C13B -179.39(19) . .
C8B N1B C15B N2B 0.1(2) . .
C8B N1B C15B C16B -178.1(2) . .
C7B N2B C15B N1B -0.1(2) . .
C7B N2B C15B C16B 178.09(19) . .
N1B C15B C16B C17B -165.9(3) . .
N2B C15B C16B C17B 16.0(4) . .
N1B C15B C16B S1B 15.3(3) . .
N2B C15B C16B S1B -162.69(17) . .
C16B S1B C16B C17B -0.07(16) 2_756 .
C16B S1B C16B C15B 178.9(2) 2_756 .
C15B C16B C17B C17B -178.6(3) . 2_756
S1B C16B C17B C17B 0.2(4) . 2_756
